data_2000489
loop_
_publ_author_name
'Pietraszko, A.'
'\/Lukaszewicz, K.'
'Augustyniak, M. A.'

_publ_section_title
;
 Structure of phase III of (NH~4~)~3~H(SeO~4~)~2~
;
_journal_issue 11
_journal_name_full 'Acta Crystallographica Section C'
_journal_page_first 2069
_journal_page_last 2071
_journal_paper_doi 10.1107/S0108270192005006
_journal_volume 48
_journal_year 1992
_chemical_formula_sum 'H13 N3 O8 Se2'
_chemical_formula_weight 341.1
_space_group_crystal_system triclinic
_space_group_IT_number 2
_space_group_name_Hall '-P 1 (1/2*x+1/2*y,1/2*x-1/2*y,-z)'
_space_group_name_H-M_alt 'C -1'
_atom_type_scat_source 'SHELXTL-Plus (Sheldrick, 1986)'
_cell_angle_alpha 90.79(3)
_cell_angle_beta 102.31(3)
_cell_angle_gamma 89.13(3)
_cell_formula_units_Z 4
_cell_length_a 15.810(3)
_cell_length_b 6.0520(10)
_cell_length_c 10.482(2)
_cell_measurement_reflns_used 23
_cell_measurement_temperature 296
_cell_measurement_theta_max 31
_cell_measurement_theta_min 15.5
_cell_volume 979.7(3)
_diffrn_measurement_device 'Kuma Diffraction KM-4'
_diffrn_measurement_method \w/\q
_diffrn_radiation_type MoK\a
_diffrn_radiation_wavelength 0.71073
_diffrn_reflns_av_R_equivalents 0.0265
_diffrn_reflns_limit_h_max 25
_diffrn_reflns_limit_h_min -25
_diffrn_reflns_limit_k_max 9
_diffrn_reflns_limit_k_min -9
_diffrn_reflns_limit_l_max 16
_diffrn_reflns_limit_l_min -16
_diffrn_reflns_number 8319
_diffrn_reflns_theta_max 35
_diffrn_standards_decay_% <=0.04
_diffrn_standards_interval_count 50
_diffrn_standards_number 3
_exptl_absorpt_coefficient_mu 6.827
_exptl_absorpt_correction_T_max 0.2148
_exptl_absorpt_correction_T_min 0.1257
_exptl_absorpt_correction_type empirical
_exptl_crystal_colour Colorless
_exptl_crystal_density_diffrn 2.312
_exptl_crystal_description Irregular
_exptl_crystal_size_max 0.34
_exptl_crystal_size_mid 0.22
_exptl_crystal_size_min 0.21
_refine_diff_density_max 0.58
_refine_diff_density_min -0.74
_refine_ls_extinction_coef 0.00097(6)
_refine_ls_extinction_method 'empirical, \f scans'
_refine_ls_goodness_of_fit_obs 1.1617
_refine_ls_hydrogen_treatment refall
_refine_ls_number_parameters 178
_refine_ls_number_reflns 2250
_refine_ls_R_factor_obs 0.0283
_refine_ls_shift/esd_max 0.453
_refine_ls_structure_factor_coef Fsqd
_refine_ls_weighting_details w=1/[\s^2^(F)+0.00025F^2^]
_refine_ls_weighting_scheme calc
_refine_ls_wR_factor_obs 0.0343
_reflns_number_observed 2250
_reflns_number_total 3168
_reflns_observed_criterion I>4\s(I)
_cod_data_source_file na1004.cif
_cod_data_source_block na1004_structure_1_of_1
_cod_depositor_comments
;
The following automatic conversions were performed:

'_refine_ls_weighting_scheme' value 'w=1/[\s^2^(F)+0.00025F^2^]' was
changed to 'calc'. New tag '_refine_ls_weighting_details' was
created. The value of the new tag was set to
'w=1/[\s^2^(F)+0.00025F^2^]'.

Automatic conversion script
Id: cif_fix_values 3143 2015-03-26 13:38:13Z robertas 
;
_cod_original_cell_volume 979.7
_cod_database_code 2000489

loop_
_space_group_symop_id
_space_group_symop_operation_xyz
1 x,y,z
2 x+1/2,y+1/2,z
3 -x,-y,-z
4 -x+1/2,-y+1/2,-z

loop_
_atom_site_label
_atom_site_fract_x
_atom_site_fract_y
_atom_site_fract_z
_atom_site_U_iso_or_equiv
Se(1) .11382(2) .22378(5) .45950(3) .025
Se(2) -.11459(2) .22804(5) .04056(3) .026
O(1) .0078(2) .1778(5) .4418(3) .052
O(2) .1563(2) .1914(4) .6140(3) .043
O(3) .1258(2) .4727(4) .4114(3) .043
O(4) .1498(2) .0404(4) .3686(3) .041
O(5) -.0080(2) .1774(5) .0629(3) .054
O(6) -.1481(2) .2793(4) -.1138(3) .041
O(7) -.1294(2) .4380(4) .1313(3) .041
O(8) -.1564(2) .0043(4) .0829(3) .044
N(1) .5000(2) .2396(5) .2500(3) .032
N(2) .2024(2) .2634(5) .1531(3) .037
N(3) .7998(2) .2728(5) .3492(3) .040
H(1) .470(3) .161(7) .212(4) .048
H(2) .468(3) .346(7) .256(4) .066
H(3) .536(3) .173(7) .300(4) .046
H(4) .525(3) .350(7) .245(4) .051
H(5) .192(3) .220(7) .242(4) .055
H(6) .187(3) .150(7) .069(4) .046
H(7) .262(3) .258(7) .188(4) .048
H(8) .169(3) .384(7) .101(4) .062
H(9) .810(3) .275(7) .258(4) .061
H(1O) .817(3) .122(7) .383(4) .048
H(11) .746(3) .266(7) .311(4) .055
H(12) .826(3) .368(7) .432(4) .041
H(13) .000(3) .052(7) .468(4) .029
H(14) .000(3) .026(7) .030(4) .037

loop_
_geom_angle_atom_site_label_1
_geom_angle_atom_site_label_2
_geom_angle_atom_site_label_3
_geom_angle
O(1) Se(1) O(2) 106.15(16)
O(1) Se(1) O(3) 108.32(16)
O(1) Se(1) O(4) 106.35(15)
O(2) Se(1) O(3) 112.20(14)
O(2) Se(1) O(4) 112.04(14)
O(3) Se(1) O(4) 111.39(16)
O(5) Se(2) O(6) 106.14(17)
O(5) Se(2) O(7) 108.42(16)
O(5) Se(2) O(8) 105.93(15)
O(6) Se(2) O(7) 111.88(14)
O(6) Se(2) O(8) 112.05(14)
O(7) Se(2) O(8) 111.99(16)

loop_
_geom_bond_atom_site_label_1
_geom_bond_atom_site_label_2
_geom_bond_distance
Se(1) O(1) 1.674(3)
Se(1) O(2) 1.629(3)
Se(1) O(3) 1.622(3)
Se(1) O(4) 1.626(3)
O(1) O(2) 2.641(4)
O(1) O(3) 2.672(4)
O(1) O(4) 2.642(5)
O(2) O(3) 2.698(4)
O(2) O(4) 2.699(4)
O(3) O(4) 2.683(3)
N(1) H(1) 0.73(4)
N(1) H(1) 0.83(4)
N(1) H(3) 0.79(4)
N(1) H(4) 0.79(3)
N(2) H(5) 1.02(4)
N(2) H(6) 1.10(3)
N(2) H(7) 0.93(4)
N(2) H(8) 1.00(3)
Se(2) O(5) 1.676(3)
Se(2) O(6) 1.625(3)
Se(2) O(7) 1.621(3)
Se(2) O(8) 1.624(3)
O(5) O(6) 2.638(4)
O(5) O(7) 2.674(4)
O(5) O(8) 2.635(4)
O(6) O(7) 2.689(4)
O(6) O(8) 2.694(4)
O(7) O(8) 2.690(4)
N(3) H(9) 1.01(4)
N(3) H(1O) 0.99(2)
N(3) H(11) 0.86(4)
N(3) H(12) 1.05(3)
